data_1546956
loop_
_publ_author_name
'Hou, Ji-Qin'
'Guo, Cui'
'Zhao, Jian-Juan'
'Dong, Yang-Yang'
'Hu, Xiao-Long'
'He, Qi-Wei'
'Zhang, Bao-Bao'
'Yan, Ming'
'Wang, Hao'

_publ_section_title
;
 Anti-inflammatory Meroterpenoids from Baeckea frutescens.
;
_journal_issue 8
_journal_name_full 'Journal of natural products'
_journal_page_first 2204
_journal_page_last 2214
_journal_paper_doi 10.1021/acs.jnatprod.7b00042
_journal_volume 80
_journal_year 2017
_chemical_absolute_configuration ad
_chemical_formula_sum 'C24 H36 O3'
_chemical_formula_weight 372.53
_chemical_name_systematic
;
 ?
;
_space_group_crystal_system hexagonal
_space_group_IT_number 170
_space_group_name_Hall 'P 65'
_space_group_name_H-M_alt 'P 65'
_symmetry_space_group_name_Hall 'P 65'
_symmetry_space_group_name_H-M 'P 65'
_atom_sites_solution_hydrogens geom
_audit_creation_method SHELXL-2013
_cell_angle_alpha 90
_cell_angle_beta 90
_cell_angle_gamma 120
_cell_formula_units_Z 6
_cell_length_a 10.12080(10)
_cell_length_b 10.12080(10)
_cell_length_c 37.1340(8)
_cell_measurement_reflns_used 10945
_cell_measurement_temperature 289(2)
_cell_measurement_theta_max 70.1710
_cell_measurement_theta_min 5.5600
_cell_volume 3294.06(8)
_computing_cell_refinement 'CrysAlisPro (Agilent Technologies)'
_computing_data_collection 'CrysAlisPro (Agilent Technologies)'
_computing_data_reduction 'CrysAlisPro (Agilent Technologies)'
_computing_molecular_graphics 'Ortep-3 (L. J. Farrugia, 2001)'
_computing_publication_material SHELXL-2013
_computing_structure_refinement 'SHELXL-2013 (Sheldrick, 2013)'
_computing_structure_solution 'SHELXS-97 (Sheldrick, 1997)'
_diffrn_ambient_temperature 289(2)
_diffrn_detector_area_resol_mean 15.9149
_diffrn_measured_fraction_theta_full 0.994
_diffrn_measured_fraction_theta_max 0.992
_diffrn_measurement_device_type 'Gemini S Ultra, Agilent Technologies'
_diffrn_measurement_method '\w scans'
_diffrn_radiation_type CuK\a
_diffrn_radiation_wavelength 1.54184
_diffrn_reflns_av_R_equivalents 0.0226
_diffrn_reflns_av_unetI/netI 0.0177
_diffrn_reflns_Laue_measured_fraction_full 0.994
_diffrn_reflns_Laue_measured_fraction_max 0.992
_diffrn_reflns_limit_h_max 12
_diffrn_reflns_limit_h_min -11
_diffrn_reflns_limit_k_max 12
_diffrn_reflns_limit_k_min -12
_diffrn_reflns_limit_l_max 44
_diffrn_reflns_limit_l_min -40
_diffrn_reflns_number 21240
_diffrn_reflns_point_group_measured_fraction_full 0.887
_diffrn_reflns_point_group_measured_fraction_max 0.885
_diffrn_reflns_theta_full 67.684
_diffrn_reflns_theta_max 70.083
_diffrn_reflns_theta_min 5.582
_diffrn_source 'Enhance Ultra (Cu) X-ray Source'
_exptl_absorpt_coefficient_mu 0.563
_exptl_absorpt_correction_T_max 1.00000
_exptl_absorpt_correction_T_min 0.56924
_exptl_absorpt_correction_type multi-scan
_exptl_absorpt_process_details
;
CrysAlisPro, Agilent Technologies,
Version 1.171.37.35 (release 13-08-2014 CrysAlis171 .NET)
(compiled Aug 13 2014,18:06:01)
Empirical absorption correction using spherical harmonics,
 implemented in SCALE3 ABSPACK scaling algorithm.
;
_exptl_crystal_colour colorless
_exptl_crystal_density_diffrn 1.127
_exptl_crystal_description block
_exptl_crystal_F_000 1224
_exptl_crystal_size_max 0.320
_exptl_crystal_size_mid 0.300
_exptl_crystal_size_min 0.270
_refine_diff_density_max 0.111
_refine_diff_density_min -0.113
_refine_diff_density_rms 0.025
_refine_ls_abs_structure_details
;
 Flack x determined using 1541 quotients [(I+)-(I-)]/[(I+)+(I-)]
 (Parsons and Flack (2004), Acta Cryst. A60, s61).
;
_refine_ls_abs_structure_Flack -0.04(7)
_refine_ls_extinction_method none
_refine_ls_goodness_of_fit_ref 1.074
_refine_ls_hydrogen_treatment constr
_refine_ls_matrix_type full
_refine_ls_number_parameters 252
_refine_ls_number_reflns 3708
_refine_ls_number_restraints 1
_refine_ls_restrained_S_all 1.074
_refine_ls_R_factor_all 0.0328
_refine_ls_R_factor_gt 0.0323
_refine_ls_shift/su_max 0.001
_refine_ls_shift/su_mean 0.000
_refine_ls_structure_factor_coef Fsqd
_refine_ls_weighting_details 'w=1/[\s^2^(Fo^2^)+(0.0566P)^2^+0.1071P] where P=(Fo^2^+2Fc^2^)/3'
_refine_ls_weighting_scheme calc
_refine_ls_wR_factor_gt 0.0873
_refine_ls_wR_factor_ref 0.0883
_reflns_Friedel_coverage 0.756
_reflns_Friedel_fraction_full 0.778
_reflns_Friedel_fraction_max 0.775
_reflns_number_gt 3644
_reflns_number_total 3708
_reflns_threshold_expression 'I > 2\s(I)'
_cod_data_source_file np7b00042_si_004.cif
_cod_data_source_block shelxl
_cod_original_cell_volume 3294.06(10)
_cod_database_code 1546956
_shelx_space_group_comment
;
The symmetry employed for this shelxl refinement is uniquely defined
by the following loop, which should always be used as a source of
symmetry information in preference to the above space-group names.
They are only intended as comments.
;
_shelx_estimated_absorpt_t_min 0.840
_shelx_estimated_absorpt_t_max 0.863
_shelxl_version_number 2013-4

loop_
_space_group_symop_operation_xyz
'x, y, z'
'-x, -y, z+1/2'
'-y, x-y, z+2/3'
'-x+y, -x, z+1/3'
'x-y, x, z+5/6'
'y, -x+y, z+1/6'

loop_
_atom_site_label
_atom_site_type_symbol
_atom_site_fract_x
_atom_site_fract_y
_atom_site_fract_z
_atom_site_U_iso_or_equiv
_atom_site_adp_type
_atom_site_occupancy
_atom_site_site_symmetry_order
_atom_site_calc_flag
_atom_site_refinement_flags_posn
_atom_site_refinement_flags_adp
O1 O 0.04349(17) 1.01512(17) 0.79262(4) 0.0550(3) Uani 1 1 d . .
O3 O 0.04337(19) 1.3279(2) 0.69942(5) 0.0667(4) Uani 1 1 d . .
O2 O -0.34276(16) 1.15165(18) 0.78800(5) 0.0650(4) Uani 1 1 d . .
C8 C 0.2880(2) 1.1615(2) 0.76459(6) 0.0511(4) Uani 1 1 d . .
H8A H 0.3719 1.1574 0.7530 0.061 Uiso 1 1 calc R U
H8B H 0.3269 1.2202 0.7866 0.061 Uiso 1 1 calc R U
C1 C -0.0054(2) 1.1016(2) 0.77586(5) 0.0466(4) Uani 1 1 d . .
C14 C 0.0920(2) 0.8926(2) 0.74238(5) 0.0474(4) Uani 1 1 d . .
H14 H 0.0578 0.9333 0.7228 0.057 Uiso 1 1 calc R U
C6 C 0.07057(19) 1.20067(19) 0.74938(5) 0.0443(4) Uani 1 1 d . .
C5 C -0.0086(2) 1.2613(2) 0.72804(6) 0.0490(4) Uani 1 1 d . .
C7 C 0.2322(2) 1.2440(2) 0.73961(5) 0.0478(4) Uani 1 1 d . .
H7 H 0.2318 1.2096 0.7149 0.057 Uiso 1 1 calc R U
C22 C 0.1236(3) 0.7355(3) 0.69324(7) 0.0687(6) Uani 1 1 d . .
H22A H 0.1665 0.8111 0.6746 0.103 Uiso 1 1 calc R U
H22B H 0.0144 0.6877 0.6926 0.103 Uiso 1 1 calc R U
H22C H 0.1530 0.6598 0.6895 0.103 Uiso 1 1 calc R U
C9 C 0.1654(2) 1.0008(2) 0.77417(5) 0.0482(4) Uani 1 1 d . .
C4 C -0.1553(2) 1.2408(2) 0.74179(6) 0.0515(4) Uani 1 1 d . .
C3 C -0.2119(2) 1.1661(2) 0.77254(6) 0.0511(4) Uani 1 1 d . .
C2 C -0.1534(2) 1.0746(2) 0.79205(6) 0.0555(4) Uani 1 1 d . .
C15 C -0.0315(3) 0.7356(2) 0.75707(7) 0.0624(5) Uani 1 1 d . .
H15A H -0.0765 0.7406 0.7797 0.075 Uiso 1 1 calc R U
H15B H -0.1092 0.6728 0.7396 0.075 Uiso 1 1 calc R U
C18 C -0.2327(3) 1.3053(3) 0.71918(8) 0.0701(6) Uani 1 1 d . .
H18A H -0.2307 1.2797 0.6944 0.105 Uiso 1 1 calc R U
H18B H -0.1801 1.4143 0.7218 0.105 Uiso 1 1 calc R U
H18C H -0.3365 1.2633 0.7269 0.105 Uiso 1 1 calc R U
C19 C 0.3388(2) 1.4198(2) 0.74071(7) 0.0607(5) Uani 1 1 d . .
H19 H 0.2968 1.4636 0.7238 0.073 Uiso 1 1 calc R U
C23 C 0.3553(3) 0.8928(3) 0.72890(7) 0.0655(5) Uani 1 1 d . .
H23A H 0.3952 0.9376 0.7520 0.098 Uiso 1 1 calc R U
H23B H 0.3925 0.9713 0.7109 0.098 Uiso 1 1 calc R U
H23C H 0.3876 0.8207 0.7232 0.098 Uiso 1 1 calc R U
C13 C 0.1822(2) 0.8116(2) 0.72987(6) 0.0516(4) Uani 1 1 d . .
C24 C -0.3242(3) 1.2861(4) 0.80502(9) 0.0789(8) Uani 1 1 d . .
H24A H -0.2514 1.3149 0.8242 0.118 Uiso 1 1 calc R U
H24B H -0.4204 1.2667 0.8146 0.118 Uiso 1 1 calc R U
H24C H -0.2884 1.3673 0.7877 0.118 Uiso 1 1 calc R U
C11 C 0.1767(3) 0.7612(3) 0.79680(7) 0.0705(6) Uani 1 1 d . .
H11A H 0.2684 0.7536 0.7979 0.085 Uiso 1 1 calc R U
H11B H 0.1098 0.6993 0.8161 0.085 Uiso 1 1 calc R U
C21 C 0.4986(3) 1.4651(4) 0.72740(11) 0.0867(8) Uani 1 1 d . .
H21A H 0.4918 1.4210 0.7041 0.130 Uiso 1 1 calc R U
H21B H 0.5458 1.4285 0.7440 0.130 Uiso 1 1 calc R U
H21C H 0.5588 1.5742 0.7257 0.130 Uiso 1 1 calc R U
C17 C -0.1229(4) 1.1217(5) 0.83196(8) 0.0924(10) Uani 1 1 d . .
H17A H -0.0465 1.2276 0.8336 0.139 Uiso 1 1 calc R U
H17B H -0.0876 1.0612 0.8440 0.139 Uiso 1 1 calc R U
H17C H -0.2154 1.1056 0.8431 0.139 Uiso 1 1 calc R U
C10 C 0.2199(3) 0.9284(3) 0.80285(6) 0.0653(6) Uani 1 1 d . .
H10A H 0.3302 0.9892 0.8044 0.078 Uiso 1 1 calc R U
H10B H 0.1791 0.9352 0.8260 0.078 Uiso 1 1 calc R U
C20 C 0.3446(3) 1.4891(3) 0.77737(10) 0.0815(7) Uani 1 1 d . .
H20A H 0.3976 1.4596 0.7941 0.122 Uiso 1 1 calc R U
H20B H 0.2426 1.4531 0.7859 0.122 Uiso 1 1 calc R U
H20C H 0.3971 1.5982 0.7754 0.122 Uiso 1 1 calc R U
C12 C 0.0977(3) 0.6981(2) 0.76092(7) 0.0603(5) Uani 1 1 d . .
H12 H 0.0687 0.5918 0.7561 0.072 Uiso 1 1 calc R U
C16 C -0.2768(3) 0.9052(3) 0.78799(12) 0.0900(10) Uani 1 1 d . .
H16A H -0.2462 0.8429 0.8010 0.135 Uiso 1 1 calc R U
H16B H -0.2891 0.8775 0.7630 0.135 Uiso 1 1 calc R U
H16C H -0.3718 0.8897 0.7975 0.135 Uiso 1 1 calc R U

loop_
_atom_site_aniso_label
_atom_site_aniso_U_11
_atom_site_aniso_U_22
_atom_site_aniso_U_33
_atom_site_aniso_U_23
_atom_site_aniso_U_13
_atom_site_aniso_U_12
O1 0.0704(8) 0.0671(8) 0.0470(8) 0.0082(6) 0.0091(6) 0.0490(7)
O3 0.0685(9) 0.0809(10) 0.0611(10) 0.0165(8) 0.0015(7) 0.0451(8)
O2 0.0465(7) 0.0682(9) 0.0846(11) -0.0175(8) 0.0008(7) 0.0318(6)
C8 0.0508(9) 0.0543(9) 0.0582(11) -0.0084(7) -0.0084(7) 0.0338(7)
C1 0.0516(8) 0.0521(9) 0.0461(10) -0.0021(7) 0.0004(7) 0.0334(7)
C14 0.0524(9) 0.0498(8) 0.0477(10) 0.0000(7) -0.0039(7) 0.0313(8)
C6 0.0469(8) 0.0470(8) 0.0457(10) -0.0022(7) -0.0009(7) 0.0285(7)
C5 0.0493(8) 0.0481(8) 0.0532(11) -0.0018(7) -0.0046(8) 0.0271(7)
C7 0.0474(8) 0.0549(9) 0.0491(10) -0.0004(7) 0.0010(7) 0.0315(8)
C22 0.0818(14) 0.0667(12) 0.0588(14) -0.0123(10) -0.0028(11) 0.0381(11)
C9 0.0576(9) 0.0579(9) 0.0449(10) -0.0009(7) -0.0019(7) 0.0406(8)
C4 0.0453(8) 0.0478(9) 0.0664(12) -0.0068(8) -0.0090(7) 0.0270(7)
C3 0.0417(8) 0.0503(8) 0.0653(12) -0.0112(8) -0.0037(7) 0.0260(7)
C2 0.0546(10) 0.0621(10) 0.0590(12) 0.0060(8) 0.0097(8) 0.0360(9)
C15 0.0603(11) 0.0554(10) 0.0724(15) 0.0046(9) 0.0082(9) 0.0296(9)
C18 0.0608(11) 0.0739(13) 0.0888(18) 0.0004(11) -0.0134(11) 0.0437(11)
C19 0.0499(10) 0.0563(10) 0.0787(15) 0.0105(9) 0.0029(9) 0.0287(8)
C23 0.0621(11) 0.0751(13) 0.0674(14) -0.0075(10) 0.0035(10) 0.0404(10)
C13 0.0597(10) 0.0520(9) 0.0500(11) -0.0029(7) 0.0004(8) 0.0331(8)
C24 0.0689(13) 0.0912(17) 0.095(2) -0.0357(14) -0.0121(12) 0.0541(13)
C11 0.0985(17) 0.0772(14) 0.0585(14) 0.0136(10) 0.0032(11) 0.0609(14)
C21 0.0547(12) 0.0858(17) 0.112(2) 0.0195(16) 0.0174(13) 0.0297(12)
C17 0.108(2) 0.159(3) 0.0529(15) 0.0095(16) 0.0159(14) 0.099(2)
C10 0.0953(15) 0.0829(14) 0.0465(12) -0.0055(10) -0.0132(10) 0.0662(13)
C20 0.0786(15) 0.0558(12) 0.110(2) -0.0163(12) 0.0000(14) 0.0332(11)
C12 0.0744(12) 0.0512(10) 0.0658(13) 0.0070(9) 0.0058(9) 0.0393(9)
C16 0.0643(14) 0.0639(13) 0.142(3) 0.0276(15) 0.0257(16) 0.0322(11)

loop_
_atom_type_symbol
_atom_type_description
_atom_type_scat_dispersion_real
_atom_type_scat_dispersion_imag
_atom_type_scat_source
C C 0.0181 0.0091 'International Tables Vol C Tables 4.2.6.8 and 6.1.1.4'
H H 0.0000 0.0000 'International Tables Vol C Tables 4.2.6.8 and 6.1.1.4'
O O 0.0492 0.0322 'International Tables Vol C Tables 4.2.6.8 and 6.1.1.4'

loop_
_geom_angle_atom_site_label_1
_geom_angle_atom_site_label_2
_geom_angle_atom_site_label_3
_geom_angle
C1 O1 C9 116.28(14)
C3 O2 C24 114.92(18)
C9 C8 C7 113.57(15)
C9 C8 H8A 108.9
C7 C8 H8A 108.9
C9 C8 H8B 108.9
C7 C8 H8B 108.9
H8A C8 H8B 107.7
C6 C1 O1 124.27(16)
C6 C1 C2 125.16(16)
O1 C1 C2 110.54(16)
C9 C14 C15 108.49(17)
C9 C14 C13 113.66(15)
C15 C14 C13 87.16(14)
C9 C14 H14 114.8
C15 C14 H14 114.8
C13 C14 H14 114.8
C1 C6 C5 118.82(16)
C1 C6 C7 121.81(16)
C5 C6 C7 119.27(16)
O3 C5 C6 121.71(17)
O3 C5 C4 119.94(17)
C6 C5 C4 118.36(17)
C6 C7 C8 109.69(16)
C6 C7 C19 110.93(15)
C8 C7 C19 111.98(16)
C6 C7 H7 108.0
C8 C7 H7 108.0
C19 C7 H7 108.0
C13 C22 H22A 109.5
C13 C22 H22B 109.5
H22A C22 H22B 109.5
C13 C22 H22C 109.5
H22A C22 H22C 109.5
H22B C22 H22C 109.5
O1 C9 C8 106.21(14)
O1 C9 C14 107.33(15)
C8 C9 C14 115.60(17)
O1 C9 C10 103.91(16)
C8 C9 C10 112.12(18)
C14 C9 C10 110.76(15)
C3 C4 C5 119.40(17)
C3 C4 C18 123.88(19)
C5 C4 C18 116.7(2)
C4 C3 O2 122.24(18)
C4 C3 C2 124.84(16)
O2 C3 C2 112.59(18)
C1 C2 C3 110.83(16)
C1 C2 C17 107.48(19)
C3 C2 C17 110.56(19)
C1 C2 C16 109.96(18)
C3 C2 C16 106.7(2)
C17 C2 C16 111.3(3)
C12 C15 C14 86.34(15)
C12 C15 H15A 114.3
C14 C15 H15A 114.3
C12 C15 H15B 114.3
C14 C15 H15B 114.3
H15A C15 H15B 111.4
C4 C18 H18A 109.5
C4 C18 H18B 109.5
H18A C18 H18B 109.5
C4 C18 H18C 109.5
H18A C18 H18C 109.5
H18B C18 H18C 109.5
C20 C19 C21 111.2(2)
C20 C19 C7 113.4(2)
C21 C19 C7 111.1(2)
C20 C19 H19 106.9
C21 C19 H19 106.9
C7 C19 H19 106.9
C13 C23 H23A 109.5
C13 C23 H23B 109.5
H23A C23 H23B 109.5
C13 C23 H23C 109.5
H23A C23 H23C 109.5
H23B C23 H23C 109.5
C23 C13 C22 107.68(19)
C23 C13 C12 118.62(19)
C22 C13 C12 110.93(18)
C23 C13 C14 122.61(17)
C22 C13 C14 110.18(17)
C12 C13 C14 85.26(14)
O2 C24 H24A 109.5
O2 C24 H24B 109.5
H24A C24 H24B 109.5
O2 C24 H24C 109.5
H24A C24 H24C 109.5
H24B C24 H24C 109.5
C12 C11 C10 113.00(18)
C12 C11 H11A 109.0
C10 C11 H11A 109.0
C12 C11 H11B 109.0
C10 C11 H11B 109.0
H11A C11 H11B 107.8
C19 C21 H21A 109.5
C19 C21 H21B 109.5
H21A C21 H21B 109.5
C19 C21 H21C 109.5
H21A C21 H21C 109.5
H21B C21 H21C 109.5
C2 C17 H17A 109.5
C2 C17 H17B 109.5
H17A C17 H17B 109.5
C2 C17 H17C 109.5
H17A C17 H17C 109.5
H17B C17 H17C 109.5
C11 C10 C9 116.70(19)
C11 C10 H10A 108.1
C9 C10 H10A 108.1
C11 C10 H10B 108.1
C9 C10 H10B 108.1
H10A C10 H10B 107.3
C19 C20 H20A 109.5
C19 C20 H20B 109.5
H20A C20 H20B 109.5
C19 C20 H20C 109.5
H20A C20 H20C 109.5
H20B C20 H20C 109.5
C11 C12 C15 108.12(19)
C11 C12 C13 111.18(19)
C15 C12 C13 88.29(16)
C11 C12 H12 115.4
C15 C12 H12 115.4
C13 C12 H12 115.4
C2 C16 H16A 109.5
C2 C16 H16B 109.5
H16A C16 H16B 109.5
C2 C16 H16C 109.5
H16A C16 H16C 109.5
H16B C16 H16C 109.5

loop_
_geom_bond_atom_site_label_1
_geom_bond_atom_site_label_2
_geom_bond_distance
O1 C1 1.353(2)
O1 C9 1.480(2)
O3 C5 1.228(3)
O2 C3 1.383(2)
O2 C24 1.425(3)
C8 C9 1.515(3)
C8 C7 1.533(2)
C8 H8A 0.9700
C8 H8B 0.9700
C1 C6 1.339(3)
C1 C2 1.507(2)
C14 C9 1.527(3)
C14 C15 1.549(3)
C14 C13 1.572(2)
C14 H14 0.9800
C6 C5 1.462(2)
C6 C7 1.511(2)
C5 C4 1.483(3)
C7 C19 1.553(3)
C7 H7 0.9800
C22 C13 1.530(3)
C22 H22A 0.9600
C22 H22B 0.9600
C22 H22C 0.9600
C9 C10 1.543(3)
C4 C3 1.330(3)
C4 C18 1.502(3)
C3 C2 1.510(3)
C2 C17 1.540(4)
C2 C16 1.543(4)
C15 C12 1.540(3)
C15 H15A 0.9700
C15 H15B 0.9700
C18 H18A 0.9600
C18 H18B 0.9600
C18 H18C 0.9600
C19 C20 1.519(4)
C19 C21 1.526(3)
C19 H19 0.9800
C23 C13 1.518(3)
C23 H23A 0.9600
C23 H23B 0.9600
C23 H23C 0.9600
C13 C12 1.549(3)
C24 H24A 0.9600
C24 H24B 0.9600
C24 H24C 0.9600
C11 C12 1.521(4)
C11 C10 1.537(3)
C11 H11A 0.9700
C11 H11B 0.9700
C21 H21A 0.9600
C21 H21B 0.9600
C21 H21C 0.9600
C17 H17A 0.9600
C17 H17B 0.9600
C17 H17C 0.9600
C10 H10A 0.9700
C10 H10B 0.9700
C20 H20A 0.9600
C20 H20B 0.9600
C20 H20C 0.9600
C12 H12 0.9800
C16 H16A 0.9600
C16 H16B 0.9600
C16 H16C 0.9600

loop_
_geom_torsion_atom_site_label_1
_geom_torsion_atom_site_label_2
_geom_torsion_atom_site_label_3
_geom_torsion_atom_site_label_4
_geom_torsion
C9 O1 C1 C6 -16.4(3)
C9 O1 C1 C2 165.54(16)
O1 C1 C6 C5 166.30(17)
C2 C1 C6 C5 -16.0(3)
O1 C1 C6 C7 -10.0(3)
C2 C1 C6 C7 167.71(18)
C1 C6 C5 O3 -165.63(19)
C7 C6 C5 O3 10.8(3)
C1 C6 C5 C4 14.4(3)
C7 C6 C5 C4 -169.12(16)
C1 C6 C7 C8 -1.2(3)
C5 C6 C7 C8 -177.52(16)
C1 C6 C7 C19 -125.4(2)
C5 C6 C7 C19 58.3(2)
C9 C8 C7 C6 36.9(2)
C9 C8 C7 C19 160.52(17)
C1 O1 C9 C8 49.6(2)
C1 O1 C9 C14 -74.6(2)
C1 O1 C9 C10 168.04(18)
C7 C8 C9 O1 -60.2(2)
C7 C8 C9 C14 58.7(2)
C7 C8 C9 C10 -173.07(16)
C15 C14 C9 O1 -60.80(18)
C13 C14 C9 O1 -155.94(14)
C15 C14 C9 C8 -179.09(14)
C13 C14 C9 C8 85.78(18)
C15 C14 C9 C10 52.0(2)
C13 C14 C9 C10 -43.1(2)
O3 C5 C4 C3 178.9(2)
C6 C5 C4 C3 -1.2(3)
O3 C5 C4 C18 -0.2(3)
C6 C5 C4 C18 179.70(18)
C5 C4 C3 O2 175.71(17)
C18 C4 C3 O2 -5.3(3)
C5 C4 C3 C2 -11.4(3)
C18 C4 C3 C2 167.7(2)
C24 O2 C3 C4 -74.8(3)
C24 O2 C3 C2 111.4(2)
C6 C1 C2 C3 4.2(3)
O1 C1 C2 C3 -177.80(16)
C6 C1 C2 C17 -116.7(3)
O1 C1 C2 C17 61.3(2)
C6 C1 C2 C16 121.9(3)
O1 C1 C2 C16 -60.1(3)
C4 C3 C2 C1 10.2(3)
O2 C3 C2 C1 -176.27(17)
C4 C3 C2 C17 129.3(3)
O2 C3 C2 C17 -57.2(3)
C4 C3 C2 C16 -109.5(2)
O2 C3 C2 C16 64.0(2)
C9 C14 C15 C12 -87.37(17)
C13 C14 C15 C12 26.65(16)
C6 C7 C19 C20 59.4(2)
C8 C7 C19 C20 -63.5(2)
C6 C7 C19 C21 -174.6(2)
C8 C7 C19 C21 62.5(3)
C9 C14 C13 C23 -38.7(3)
C15 C14 C13 C23 -147.7(2)
C9 C14 C13 C22 -167.01(18)
C15 C14 C13 C22 84.0(2)
C9 C14 C13 C12 82.42(18)
C15 C14 C13 C12 -26.53(16)
C12 C11 C10 C9 5.3(3)
O1 C9 C10 C11 108.5(2)
C8 C9 C10 C11 -137.2(2)
C14 C9 C10 C11 -6.5(3)
C10 C11 C12 C15 -49.3(3)
C10 C11 C12 C13 46.0(3)
C14 C15 C12 C11 84.7(2)
C14 C15 C12 C13 -27.06(16)
C23 C13 C12 C11 42.7(2)
C22 C13 C12 C11 168.07(18)
C14 C13 C12 C11 -82.11(18)
C23 C13 C12 C15 151.5(2)
C22 C13 C12 C15 -83.1(2)
C14 C13 C12 C15 26.67(16)
